data_7709324
loop_
_publ_author_name
'Greenacre, Victoria K.'
'Hector, Andrew L.'
'Huang, Ruomeng'
'Levason, William'
'Sethi, Vikesh'
'Reid, Gillian'

_publ_section_title
;
 Tungsten(vi) selenide tetrachloride, WSeCl4 -- synthesis, properties,
 coordination complexes and application of [WSeCl4(SenBu2)] for CVD growth
 of WSe2 thin films
;
_journal_name_full 'Dalton Transactions'
_journal_paper_doi 10.1039/D1DT03980F
_journal_year 2022
_chemical_formula_moiety 'C2 H3 Cl4 N Se W'
_chemical_formula_sum 'C2 H3 Cl4 N Se W'
_chemical_formula_weight 445.66
_chemical_properties_physical Air-sensitive,Moisture-sensitive,Oxygen-sensitive
_space_group_crystal_system monoclinic
_space_group_IT_number 11
_space_group_name_Hall '-P 2yb'
_space_group_name_H-M_alt 'P 1 21/m 1'
_atom_sites_solution_hydrogens geom
_atom_sites_solution_primary dual
_audit_creation_date 2021-05-12
_audit_creation_method
;
Olex2 1.3
(compiled 2020.11.12 svn.r5f609507 for OlexSys, GUI svn.r6272)
;
_audit_update_record
;
2021-11-15 deposited with the CCDC.	2022-01-07 downloaded from the CCDC.
;
_cell_angle_alpha 90
_cell_angle_beta 88.834(3)
_cell_angle_gamma 90
_cell_formula_units_Z 2
_cell_length_a 5.8784(2)
_cell_length_b 7.8378(4)
_cell_length_c 14.8140(6)
_cell_measurement_reflns_used 6299
_cell_measurement_temperature 100
_cell_measurement_theta_max 31.8000
_cell_measurement_theta_min 2.7360
_cell_volume 682.39(5)
_computing_cell_refinement 'CrysAlisPro 1.171.40.84a (Rigaku OD, 2020)'
_computing_data_collection 'CrysAlisPro 1.171.40.84a (Rigaku OD, 2020)'
_computing_data_reduction 'CrysAlisPro 1.171.40.84a (Rigaku OD, 2020)'
_computing_molecular_graphics 'Olex2 1.3 (Dolomanov et al., 2009)'
_computing_publication_material 'Olex2 1.3 (Dolomanov et al., 2009)'
_computing_structure_refinement 'SHELXL 2018/3 (Sheldrick, 2015)'
_computing_structure_solution 'SHELXT 2014/5 (Sheldrick, 2014)'
_diffrn_ambient_temperature 100
_diffrn_detector 'Hybrid Pixel Array Detector'
_diffrn_detector_area_resol_mean 10.0000
_diffrn_detector_dtime 0.000
_diffrn_detector_type 'Rigaku, HyPix 6000'
_diffrn_measured_fraction_theta_full 0.999
_diffrn_measured_fraction_theta_max 0.999
_diffrn_measurement_details
;
List of Runs (angles in degrees, time in seconds):

  # Type    Start    End  Width  t~exp~   \w     \q     \k     \f   Frames
#--------------------------------------------------------------------------
  1  \w    -99.00  23.00   0.50    0.55    --   -9.30 -60.00-150.00  244
  2  \w    -41.00  80.00   0.50    0.55    --   -9.30  57.00 -60.00  242
  3  \w    -99.00  26.00   0.50    0.55    --   -9.30 -38.00 -30.00  250
  4  \w    -41.00   6.00   0.50    0.55    --   -9.30  57.00  90.00   94
  5  \w    -61.00 -35.00   0.50    0.55    --    5.00 -60.00  90.00   52
  6  \w    -32.00  -1.00   0.50    0.55    --   -9.10 -57.00  90.00   62
  7  \w    -79.00 -38.00   0.50    0.55    --   -9.10 -57.00  90.00   82
  8  \w    -44.00  80.00   0.50    0.55    --   -9.10  38.00  60.00  248
  9  \w    -44.00  80.00   0.50    0.55    --   -9.10  38.00-180.00  248
;
_diffrn_measurement_device 'four-circle diffractometer'
_diffrn_measurement_device_details 'Rigaku, AFC12 \k goniometer'
_diffrn_measurement_device_type 'XtaLAB AFC12 (RCD3): Kappa single'
_diffrn_measurement_method 'profile data from \w-scans'
_diffrn_measurement_specimen_support 'MiTeGen MicroLoop'
_diffrn_orient_matrix_type 'CrysAlisPro convention (1999,Acta A55,543-557)'
_diffrn_orient_matrix_UB_11 0.0149397000
_diffrn_orient_matrix_UB_12 0.0135376000
_diffrn_orient_matrix_UB_13 -0.0471110000
_diffrn_orient_matrix_UB_21 -0.0061072000
_diffrn_orient_matrix_UB_22 -0.0892608000
_diffrn_orient_matrix_UB_23 -0.0074408000
_diffrn_orient_matrix_UB_31 -0.1195506000
_diffrn_orient_matrix_UB_32 0.0062410000
_diffrn_orient_matrix_UB_33 -0.0045422000
_diffrn_radiation_collimation 0.2
_diffrn_radiation_monochromator mirror
_diffrn_radiation_probe x-ray
_diffrn_radiation_type 'Mo K\a'
_diffrn_radiation_wavelength 0.71073
_diffrn_radiation_xray_symbol K-L~3~
_diffrn_reflns_av_R_equivalents 0.0615
_diffrn_reflns_av_unetI/netI 0.0292
_diffrn_reflns_Laue_measured_fraction_full 0.999
_diffrn_reflns_Laue_measured_fraction_max 0.999
_diffrn_reflns_limit_h_max 7
_diffrn_reflns_limit_h_min -7
_diffrn_reflns_limit_k_max 10
_diffrn_reflns_limit_k_min -10
_diffrn_reflns_limit_l_max 20
_diffrn_reflns_limit_l_min -20
_diffrn_reflns_number 17488
_diffrn_reflns_point_group_measured_fraction_full 0.999
_diffrn_reflns_point_group_measured_fraction_max 0.999
_diffrn_reflns_theta_full 25.242
_diffrn_reflns_theta_max 28.695
_diffrn_reflns_theta_min 2.750
_diffrn_source 'Rotating-anode X-ray tube'
_diffrn_source_current 55.0
_diffrn_source_power 2.475
_diffrn_source_target Mo
_diffrn_source_type 'Rigaku (Mo) X-ray Source'
_diffrn_source_voltage 45.0
_exptl_absorpt_coefficient_mu 11.860
_exptl_absorpt_correction_T_max 1.00000
_exptl_absorpt_correction_T_min 0.35899
_exptl_absorpt_correction_type multi-scan
_exptl_absorpt_process_details
;
CrysAlisPro 1.171.40.84a (Rigaku Oxford Diffraction, 2020)
Empirical absorption correction using spherical harmonics,
implemented in SCALE3 ABSPACK scaling algorithm.
;
_exptl_crystal_colour brown
_exptl_crystal_colour_primary brown
_exptl_crystal_density_diffrn 2.169
_exptl_crystal_description needle
_exptl_crystal_F_000 396
_exptl_crystal_recrystallization_method 'Re-crystallisation from solvent'
_exptl_crystal_size_max 0.2
_exptl_crystal_size_mid 0.08
_exptl_crystal_size_min 0.04
_refine_diff_density_max 2.539
_refine_diff_density_min -3.229
_refine_diff_density_rms 0.225
_refine_ls_extinction_method none
_refine_ls_goodness_of_fit_ref 1.059
_refine_ls_hydrogen_treatment constr
_refine_ls_matrix_type full
_refine_ls_number_parameters 50
_refine_ls_number_reflns 1882
_refine_ls_number_restraints 0
_refine_ls_restrained_S_all 1.059
_refine_ls_R_factor_all 0.0459
_refine_ls_R_factor_gt 0.0390
_refine_ls_shift/su_max 0.001
_refine_ls_shift/su_mean 0.000
_refine_ls_structure_factor_coef Fsqd
_refine_ls_weighting_details 'w=1/[\s^2^(Fo^2^)+(0.0665P)^2^+2.5737P] where P=(Fo^2^+2Fc^2^)/3'
_refine_ls_weighting_scheme calc
_refine_ls_wR_factor_gt 0.1029
_refine_ls_wR_factor_ref 0.1089
_reflns_Friedel_coverage 0.000
_reflns_number_gt 1646
_reflns_number_total 1882
_reflns_threshold_expression 'I > 2\s(I)'
_cod_data_source_file d1dt03980f3.cif
_cod_data_source_block vg9177-95_2a
_cod_database_code 7709324
_shelx_shelxl_version_number 2018/3
_chemical_oxdiff_formula 'W Se Cl4 C2 N H3'
_shelx_space_group_comment
;
The symmetry employed for this shelxl refinement is uniquely defined
by the following loop, which should always be used as a source of
symmetry information in preference to the above space-group names.
They are only intended as comments.
;
_shelx_estimated_absorpt_t_max 0.648
_shelx_estimated_absorpt_t_min 0.200
_reflns_odcompleteness_completeness 99.95
_reflns_odcompleteness_iscentric 1
_reflns_odcompleteness_theta 28.64
_olex2_refinement_description
;
1. Fixed Uiso
 At 1.5 times of:
  All C(H,H,H) groups
2. Others
 Fixed Sof: H2A(0.5) H2B(0.5) H2C(0.5)
3.a Idealised Me refined as rotating group:
 C2(H2A,H2B,H2C)
;
_smtbx_masks_special_details
;
A solvent mask was calculated and 106 electrons were 
found in a volume of 252\%A^3^ in 1 void per unit cell. 
This is consistent with the presence of 
1.25[C6H6] per Unit Cell 
which account for 105 electrons 
per unit cell.
;
_smtbx_masks_void_probe_radius 1.2
_smtbx_masks_void_truncation_radius 1.2
_olex2_submission_special_instructions 'No special instructions were received'
_oxdiff_exptl_absorpt_empirical_details
;
Empirical correction (ABSPACK) includes:
- Absorption correction using spherical harmonics
- Frame scaling
;
_oxdiff_exptl_absorpt_empirical_full_max 2.579
_oxdiff_exptl_absorpt_empirical_full_min 0.467

loop_
_space_group_symop_operation_xyz
'x, y, z'
'-x, y+1/2, -z'
'-x, -y, -z'
'x, -y-1/2, z'

loop_
_atom_site_label
_atom_site_type_symbol
_atom_site_fract_x
_atom_site_fract_y
_atom_site_fract_z
_atom_site_U_iso_or_equiv
_atom_site_adp_type
_atom_site_occupancy
_atom_site_site_symmetry_order
_atom_site_calc_flag
_atom_site_refinement_flags_posn
_atom_site_refinement_flags_adp
_atom_site_refinement_flags_occupancy
_atom_site_disorder_assembly
_atom_site_disorder_group
W1 W 0.41484(5) 0.750000 0.70115(2) 0.03260(15) Uani 1 2 d S T P . .
Se1 Se 0.64901(15) 0.750000 0.81781(6) 0.0457(3) Uani 1 2 d S T P . .
Cl1 Cl 0.5970(2) 0.5397(3) 0.61587(10) 0.0410(4) Uani 1 1 d . . . . .
Cl2 Cl 0.1555(3) 0.5463(2) 0.75162(10) 0.0392(4) Uani 1 1 d . . . . .
N1 N 0.1791(12) 0.750000 0.5766(5) 0.040(2) Uani 1 2 d S T P . .
C1 C 0.0632(13) 0.750000 0.5149(6) 0.0341(19) Uani 1 2 d S T P . .
C2 C -0.0793(15) 0.750000 0.4370(6) 0.039(2) Uani 1 2 d S T P . .
H2A H -0.109141 0.867862 0.418593 0.058 Uiso 0.5 1 calc R U P A -1
H2B H -0.223578 0.693049 0.451990 0.058 Uiso 0.5 1 calc R U P A -1
H2C H -0.002145 0.689089 0.387367 0.058 Uiso 0.5 1 calc R U P A -1

loop_
_atom_site_aniso_label
_atom_site_aniso_U_11
_atom_site_aniso_U_22
_atom_site_aniso_U_33
_atom_site_aniso_U_23
_atom_site_aniso_U_13
_atom_site_aniso_U_12
W1 0.00957(18) 0.0686(3) 0.01969(19) 0.000 -0.00051(12) 0.000
Se1 0.0128(4) 0.1032(9) 0.0212(4) 0.000 -0.0041(3) 0.000
Cl1 0.0210(7) 0.0755(12) 0.0265(7) -0.0018(7) 0.0015(5) 0.0082(7)
Cl2 0.0241(7) 0.0670(11) 0.0264(7) 0.0027(7) 0.0017(5) -0.0055(7)
N1 0.010(3) 0.089(6) 0.021(3) 0.000 -0.005(3) 0.000
C1 0.012(3) 0.056(5) 0.034(4) 0.000 0.006(3) 0.000
C2 0.018(4) 0.069(7) 0.029(4) 0.000 -0.003(3) 0.000

loop_
_atom_type_symbol
_atom_type_description
_atom_type_scat_dispersion_real
_atom_type_scat_dispersion_imag
_atom_type_scat_source
C C 0.0033 0.0016 'International Tables Vol C Tables 4.2.6.8 and 6.1.1.4'
H H 0.0000 0.0000 'International Tables Vol C Tables 4.2.6.8 and 6.1.1.4'
Cl Cl 0.1484 0.1585 'International Tables Vol C Tables 4.2.6.8 and 6.1.1.4'
N N 0.0061 0.0033 'International Tables Vol C Tables 4.2.6.8 and 6.1.1.4'
Se Se -0.0929 2.2259 'International Tables Vol C Tables 4.2.6.8 and 6.1.1.4'
W W -0.8490 6.8722 'International Tables Vol C Tables 4.2.6.8 and 6.1.1.4'

loop_
_geom_angle_atom_site_label_1
_geom_angle_atom_site_label_2
_geom_angle_atom_site_label_3
_geom_angle
_geom_angle_site_symmetry_1
_geom_angle_site_symmetry_3
_geom_angle_publ_flag
Se1 W1 Cl1 97.83(4) . . ?
Se1 W1 Cl1 97.83(4) . 4_575 ?
Se1 W1 Cl2 99.32(4) . . ?
Se1 W1 Cl2 99.32(4) . 4_575 ?
Se1 W1 N1 178.40(18) . . ?
Cl1 W1 Cl1 90.30(9) . 4_575 ?
Cl1 W1 N1 81.05(13) 4_575 . ?
Cl1 W1 N1 81.05(13) . . ?
Cl2 W1 Cl1 162.78(6) . 4_575 ?
Cl2 W1 Cl1 162.78(6) 4_575 . ?
Cl2 W1 Cl1 88.83(6) . . ?
Cl2 W1 Cl1 88.83(6) 4_575 4_575 ?
Cl2 W1 Cl2 86.95(9) 4_575 . ?
Cl2 W1 N1 81.83(14) . . ?
Cl2 W1 N1 81.83(14) 4_575 . ?
C1 N1 W1 179.8(7) . . ?
N1 C1 C2 179.3(9) . . ?
C1 C2 H2A 109.5 . . ?
C1 C2 H2B 109.5 . . ?
C1 C2 H2C 109.5 . . ?
H2A C2 H2B 109.5 . . ?
H2A C2 H2C 109.5 . . ?
H2B C2 H2C 109.5 . . ?

loop_
_geom_bond_atom_site_label_1
_geom_bond_atom_site_label_2
_geom_bond_distance
_geom_bond_site_symmetry_2
_geom_bond_publ_flag
W1 Se1 2.2312(9) . ?
W1 Cl1 2.3248(17) 4_575 ?
W1 Cl1 2.3248(17) . ?
W1 Cl2 2.3208(17) 4_575 ?
W1 Cl2 2.3208(17) . ?
W1 N1 2.330(7) . ?
N1 C1 1.151(12) . ?
C1 C2 1.440(13) . ?
C2 H2A 0.9800 . ?
C2 H2B 0.9800 . ?
C2 H2C 0.9800 . ?

loop_
_smtbx_masks_void_nr
_smtbx_masks_void_average_x
_smtbx_masks_void_average_y
_smtbx_masks_void_average_z
_smtbx_masks_void_volume
_smtbx_masks_void_count_electrons
_smtbx_masks_void_content
1 0.289 -0.456 0.000 252.1 106.0 '2.5 C6H6'
